data_7059781
loop_
_publ_author_name
'Zhao, Mei'
'Shao, Guang-Kui'
'Guo, Yu-Shuang'
'Tang, Yan-Ling'
'Liu, Jian-Biao'
'Guo, Dian-Shun'

_publ_section_title
;
 A reaction-type receptor for the multi-feature detection of Hg2+ in water
 and living cells
;
_journal_issue 29
_journal_name_full 'New Journal of Chemistry'
_journal_page_first 12538
_journal_page_last 12545
_journal_paper_doi 10.1039/D0NJ01995J
_journal_volume 44
_journal_year 2020
_chemical_absolute_configuration unk
_chemical_formula_moiety 'C40 H40 Fe N5 O3 S, C H Cl3'
_chemical_formula_sum 'C41 H41 Cl3 Fe N5 O3 S'
_chemical_formula_weight 846.05
_space_group_crystal_system orthorhombic
_space_group_IT_number 29
_space_group_name_Hall 'P 2c -2ac'
_space_group_name_H-M_alt 'P c a 21'
_atom_sites_solution_hydrogens geom
_atom_sites_solution_primary direct
_atom_sites_solution_secondary difmap
_audit_creation_date 2019-03-11
_audit_creation_method
;
  Olex2 1.2
  (compiled Apr 23 2013 17:54:37, GUI svn.r4466)
;
_audit_update_record
;
2019-06-23 deposited with the CCDC.	2020-07-10 downloaded from the CCDC.
;
_cell_angle_alpha 90.00
_cell_angle_beta 90.00
_cell_angle_gamma 90.00
_cell_formula_units_Z 4
_cell_length_a 30.8908(12)
_cell_length_b 9.6600(3)
_cell_length_c 12.8697(5)
_cell_measurement_reflns_used 3308
_cell_measurement_temperature 150.00(10)
_cell_measurement_theta_max 65.6880
_cell_measurement_theta_min 4.4680
_cell_volume 3840.4(2)
_computing_cell_refinement 'CrysAlisPro 1.171.38.41 (Rigaku OD, 2015)'
_computing_data_collection 'CrysAlisPro 1.171.38.41 (Rigaku OD, 2015)'
_computing_data_reduction 'CrysAlisPro 1.171.38.41 (Rigaku OD, 2015)'
_computing_molecular_graphics
;
O. V. Dolomanov, L. J. Bourhis, R. J. Gildea, J. A. K. Howard and H. Puschmann,
OLEX2: a complete structure solution, refinement and analysis program.
J. Appl. Cryst. (2009). 42, 339-341.
;
_computing_publication_material
;
O. V. Dolomanov, L. J. Bourhis, R. J. Gildea, J. A. K. Howard and H. Puschmann,
OLEX2: a complete structure solution, refinement and analysis program.
J. Appl. Cryst. (2009). 42, 339-341.
;
_computing_structure_refinement
;
XL, G.M. Sheldrick, Acta Cryst.
(2008). A64, 112-122
;
_computing_structure_solution
;
SHELXS, G.M. Sheldrick, Acta Cryst.
(2008). A64, 112-122
;
_diffrn_ambient_environment N~2~
_diffrn_ambient_temperature 150.00(10)
_diffrn_detector 'CCD plate'
_diffrn_detector_area_resol_mean 16.0793
_diffrn_detector_type Eos
_diffrn_measured_fraction_theta_full 0.9982
_diffrn_measured_fraction_theta_max 0.6579
_diffrn_measurement_details
;
List of Runs (angles in degrees, time in seconds):

  # Type    Start    End  Width  t~exp~   \w     \q     \k     \f   Frames
#--------------------------------------------------------------------------
  1  \w     21.00  48.00   1.00    1.00    --    0.00  57.00   0.00   27
  2  \w     79.00 126.00   1.00    1.86    --   54.00  37.00  90.00   47
  3  \w    122.00 148.00   1.00    1.86    --  108.00 111.00 -60.00   26
  4  \w     87.00 163.00   1.00    1.86    --  108.00  50.00 -60.00   76
  5  \w     53.00 124.00   1.00    1.86    --  108.00 -63.00-150.00   71
  6  \w     42.00  96.00   1.00    1.86    --   54.00 -99.00 -90.00   54
  7  \w     37.00 115.00   1.00    1.86    --  108.00-111.00-120.00   78
  8  \w     43.00 108.00   1.00    1.86    --  108.00-111.00  30.00   65
  9  \w     -3.00  22.00   1.00    1.00    --    0.00 -37.00-150.00   25
 10  \w    -18.00  51.00   1.00    1.86    --   54.00 -37.00-180.00   69
 11  \w    -71.00 -26.00   1.00    1.00    --    0.00 -37.00-150.00   45
 12  \w     32.00  58.00   1.00    1.86    --   54.00  37.00  90.00   26
;
_diffrn_measurement_device 'four-circle diffractometer'
_diffrn_measurement_device_type 'SuperNova, Dual, Cu at zero, Eos'
_diffrn_measurement_method '\w scans'
_diffrn_orient_matrix_type 'CrysAlisPro convention (1999,Acta A55,543-557)'
_diffrn_orient_matrix_UB_11 -0.0174323000
_diffrn_orient_matrix_UB_12 -0.0773240000
_diffrn_orient_matrix_UB_13 -0.0959065000
_diffrn_orient_matrix_UB_21 0.0466128000
_diffrn_orient_matrix_UB_22 -0.0381277000
_diffrn_orient_matrix_UB_23 -0.0315209000
_diffrn_orient_matrix_UB_31 -0.0031956000
_diffrn_orient_matrix_UB_32 -0.1341585000
_diffrn_orient_matrix_UB_33 0.0643451000
_diffrn_radiation_monochromator mirror
_diffrn_radiation_probe x-ray
_diffrn_radiation_type 'Cu K\a'
_diffrn_radiation_wavelength 1.54184
_diffrn_reflns_av_R_equivalents 0.0400
_diffrn_reflns_av_unetI/netI 0.0528
_diffrn_reflns_limit_h_max 37
_diffrn_reflns_limit_h_min -32
_diffrn_reflns_limit_k_max 8
_diffrn_reflns_limit_k_min -11
_diffrn_reflns_limit_l_max 15
_diffrn_reflns_limit_l_min -9
_diffrn_reflns_number 9435
_diffrn_reflns_theta_full 70.95
_diffrn_reflns_theta_max 70.95
_diffrn_reflns_theta_min 4.47
_diffrn_source 'micro-focus sealed X-ray tube'
_diffrn_source_type 'SuperNova (Cu) X-ray Source'
_exptl_absorpt_coefficient_mu 5.956
_exptl_absorpt_correction_T_max 1.00000
_exptl_absorpt_correction_T_min 0.43673
_exptl_absorpt_correction_type multi-scan
_exptl_absorpt_process_details
;
CrysAlisPro 1.171.38.41 (Rigaku Oxford Diffraction, 2015)
Empirical absorption correction using spherical harmonics,
 implemented in SCALE3 ABSPACK scaling algorithm.
;
_exptl_crystal_colour red
_exptl_crystal_density_diffrn 1.463
_exptl_crystal_density_method 'not measured'
_exptl_crystal_description block
_exptl_crystal_F_000 1756
_exptl_crystal_size_max 0.26
_exptl_crystal_size_mid 0.19
_exptl_crystal_size_min 0.09
_refine_diff_density_max 0.787
_refine_diff_density_min -0.867
_refine_diff_density_rms 0.088
_refine_ls_abs_structure_details 'Flack H D (1983), Acta Cryst. A39, 876-881'
_refine_ls_abs_structure_Flack 0(10)
_refine_ls_extinction_method none
_refine_ls_goodness_of_fit_ref 1.029
_refine_ls_hydrogen_treatment mixed
_refine_ls_matrix_type full
_refine_ls_number_parameters 491
_refine_ls_number_reflns 4918
_refine_ls_number_restraints 1
_refine_ls_restrained_S_all 1.029
_refine_ls_R_factor_all 0.0864
_refine_ls_R_factor_gt 0.0728
_refine_ls_shift/su_max 0.001
_refine_ls_shift/su_mean 0.000
_refine_ls_structure_factor_coef Fsqd
_refine_ls_weighting_details 'calc w=1/[\s^2^(Fo^2^)+(0.1103P)^2^+11.9175P] where P=(Fo^2^+2Fc^2^)/3'
_refine_ls_weighting_scheme calc
_refine_ls_wR_factor_gt 0.1875
_refine_ls_wR_factor_ref 0.2047
_reflns_number_gt 4224
_reflns_number_total 4918
_reflns_threshold_expression >2sigma(I)
_cod_data_source_file d0nj01995j2.cif
_cod_data_source_block exp_3191
_cod_depositor_comments
;Adding full bibliography for 7059781.cif.

 Adding full bibliography for 7059781.cif.
;
_cod_database_code 7059781
_reflns_odcompleteness_completeness 99.82
_reflns_odcompleteness_iscentric 1
_reflns_odcompleteness_theta 66.97
_olex2_refinement_description
;
1. Fixed Uiso
 At 1.2 times of:
  All C(H) groups, All C(H,H) groups, All N(H) groups
 At 1.5 times of:
  All C(H,H,H) groups
2.a Ternary CH refined with riding coordinates:
 C1(H1), C2(H2), C3(H3), C4(H4), C5(H5), C6(H6), C7(H7), C8(H8), C9(H9),
 C41(H41)
2.b Secondary CH2 refined with riding coordinates:
 C27(H27A,H27B), C29(H29A,H29B), C39(H39A,H39B)
2.c Aromatic/amide H refined with riding coordinates:
 C15(H15), C16(H16), C17(H17), C18(H18), C23(H23), C25(H25), C26(H26),
 C33(H33), C34(H34), C36(H36), C37(H37), N1(H1A), N5(H5A)
2.d Idealised Me refined as rotating group:
 C28(H28A,H28B,H28C), C30(H30A,H30B,H30C), C38(H38A,H38B,H38C), C40(H40A,H40B,
 H40C)
;
_oxdiff_exptl_absorpt_empirical_details
;
Empirical correction (ABSPACK) includes:
- Absorption correction using spherical harmonics
- Frame scaling
;
_oxdiff_exptl_absorpt_empirical_full_max 1.623
_oxdiff_exptl_absorpt_empirical_full_min 0.681

loop_
_space_group_symop_id
_space_group_symop_operation_xyz
1 'x, y, z'
2 '-x, -y, z+1/2'
3 'x+1/2, -y, z'
4 '-x+1/2, y, z+1/2'

loop_
_atom_site_label
_atom_site_type_symbol
_atom_site_fract_x
_atom_site_fract_y
_atom_site_fract_z
_atom_site_U_iso_or_equiv
_atom_site_adp_type
_atom_site_occupancy
_atom_site_symmetry_multiplicity
_atom_site_calc_flag
_atom_site_refinement_flags
_atom_site_disorder_assembly
_atom_site_disorder_group
C1 C 0.3105(4) -0.0750(18) 0.4398(10) 0.079(4) Uani 1 1 d . . .
H1 H 0.2921 -0.0351 0.3855 0.095 Uiso 1 1 calc R . .
C2 C 0.3172(6) -0.2182(19) 0.4580(16) 0.108(7) Uani 1 1 d . . .
H2 H 0.3051 -0.2954 0.4179 0.129 Uiso 1 1 calc R . .
C3 C 0.3466(5) -0.2272(13) 0.5442(17) 0.094(6) Uani 1 1 d . . .
H3 H 0.3588 -0.3116 0.5746 0.113 Uiso 1 1 calc R . .
C4 C 0.3554(3) -0.0975(11) 0.5714(12) 0.063(3) Uani 1 1 d . . .
H4 H 0.3745 -0.0734 0.6293 0.076 Uiso 1 1 calc R . .
C5 C 0.3342(3) -0.0009(12) 0.5126(10) 0.057(3) Uani 1 1 d . . .
H5 H 0.3364 0.1000 0.5185 0.068 Uiso 1 1 calc R . .
C6 C 0.2298(3) -0.2028(8) 0.5937(9) 0.039(2) Uani 1 1 d . . .
H6 H 0.2150 -0.2559 0.5394 0.047 Uiso 1 1 calc R . .
C7 C 0.2555(3) -0.2583(9) 0.6776(10) 0.051(3) Uani 1 1 d . . .
H7 H 0.2616 -0.3565 0.6900 0.062 Uiso 1 1 calc R . .
C8 C 0.2729(3) -0.1431(10) 0.7360(9) 0.047(2) Uani 1 1 d . . .
H8 H 0.2925 -0.1505 0.7956 0.057 Uiso 1 1 calc R . .
C9 C 0.2580(3) -0.0190(9) 0.6920(7) 0.040(2) Uani 1 1 d . . .
H9 H 0.2653 0.0743 0.7160 0.047 Uiso 1 1 calc R . .
C10 C 0.2310(3) -0.0515(8) 0.6036(7) 0.0339(18) Uani 1 1 d . . .
C11 C 0.2103(3) 0.0383(9) 0.5274(7) 0.0331(18) Uani 1 1 d . . .
C12 C 0.2099(2) 0.2833(8) 0.4600(7) 0.0287(16) Uani 1 1 d . . .
C13 C 0.1783(2) 0.3319(7) 0.2231(7) 0.0269(16) Uani 1 1 d . . .
C14 C 0.1442(2) 0.3892(7) 0.1536(7) 0.0257(16) Uani 1 1 d . . .
C15 C 0.1453(3) 0.4114(8) 0.0484(7) 0.0306(17) Uani 1 1 d . . .
H15 H 0.1704 0.3963 0.0102 0.037 Uiso 1 1 calc R . .
C16 C 0.1078(3) 0.4567(8) 0.0012(7) 0.0341(18) Uani 1 1 d . . .
H16 H 0.1071 0.4688 -0.0705 0.041 Uiso 1 1 calc R . .
C17 C 0.0708(3) 0.4846(8) 0.0604(7) 0.0323(18) Uani 1 1 d . . .
H17 H 0.0462 0.5191 0.0276 0.039 Uiso 1 1 calc R . .
C18 C 0.0701(2) 0.4621(8) 0.1667(7) 0.0277(16) Uani 1 1 d . . .
H18 H 0.0456 0.4819 0.2060 0.033 Uiso 1 1 calc R . .
C19 C 0.1071(2) 0.4089(7) 0.2123(6) 0.0250(15) Uani 1 1 d . . .
C20 C 0.1128(2) 0.3618(8) 0.3242(6) 0.0254(15) Uani 1 1 d . . .
C21 C 0.1022(2) 0.4708(7) 0.4030(6) 0.0209(14) Uani 1 1 d . . .
C22 C 0.0673(2) 0.4579(7) 0.4698(6) 0.0222(14) Uani 1 1 d . . .
C23 C 0.0560(2) 0.5580(7) 0.5415(6) 0.0230(15) Uani 1 1 d . . .
H23 H 0.0325 0.5430 0.5851 0.028 Uiso 1 1 calc R . .
C24 C 0.0793(2) 0.6810(7) 0.5498(6) 0.0246(15) Uani 1 1 d . . .
C25 C 0.1147(2) 0.6971(7) 0.4817(6) 0.0241(15) Uani 1 1 d . . .
H25 H 0.1312 0.7775 0.4848 0.029 Uiso 1 1 calc R . .
C26 C 0.1252(2) 0.5954(7) 0.4105(6) 0.0249(15) Uani 1 1 d . . .
H26 H 0.1485 0.6102 0.3659 0.030 Uiso 1 1 calc R . .
C27 C 0.0907(3) 0.9122(8) 0.6291(8) 0.037(2) Uani 1 1 d . . .
H27A H 0.0706 0.9840 0.6500 0.045 Uiso 1 1 calc R . .
H27B H 0.1023 0.9372 0.5617 0.045 Uiso 1 1 calc R . .
C28 C 0.1275(3) 0.9046(12) 0.7076(10) 0.056(3) Uani 1 1 d . . .
H28A H 0.1459 0.8275 0.6913 0.085 Uiso 1 1 calc R . .
H28B H 0.1157 0.8928 0.7761 0.085 Uiso 1 1 calc R . .
H28C H 0.1440 0.9886 0.7050 0.085 Uiso 1 1 calc R . .
C29 C 0.0355(3) 0.7526(8) 0.6991(7) 0.0325(17) Uani 1 1 d . . .
H29A H 0.0104 0.7120 0.6657 0.039 Uiso 1 1 calc R . .
H29B H 0.0265 0.8397 0.7297 0.039 Uiso 1 1 calc R . .
C30 C 0.0503(3) 0.6557(9) 0.7867(7) 0.039(2) Uani 1 1 d . . .
H30A H 0.0728 0.6999 0.8263 0.059 Uiso 1 1 calc R . .
H30B H 0.0613 0.5713 0.7573 0.059 Uiso 1 1 calc R . .
H30C H 0.0263 0.6353 0.8313 0.059 Uiso 1 1 calc R . .
C31 C 0.0534(2) 0.2283(7) 0.4125(6) 0.0258(15) Uani 1 1 d . . .
C32 C 0.0874(2) 0.2314(8) 0.3431(6) 0.0256(16) Uani 1 1 d . . .
C33 C 0.0951(3) 0.1084(8) 0.2893(7) 0.036(2) Uani 1 1 d . . .
H33 H 0.1183 0.1052 0.2433 0.044 Uiso 1 1 calc R . .
C34 C 0.0704(3) -0.0069(9) 0.3005(8) 0.042(2) Uani 1 1 d . . .
H34 H 0.0766 -0.0850 0.2610 0.050 Uiso 1 1 calc R . .
C35 C 0.0356(3) -0.0098(9) 0.3709(7) 0.0331(18) Uani 1 1 d . . .
C36 C 0.0277(3) 0.1104(8) 0.4267(6) 0.0310(17) Uani 1 1 d . . .
H36 H 0.0050 0.1126 0.4742 0.037 Uiso 1 1 calc R . .
C37 C -0.0191(4) -0.1381(10) 0.4668(11) 0.059(3) Uani 1 1 d . . .
H37 H -0.0131 -0.1694 0.5336 0.071 Uiso 1 1 calc R . .
C38 C -0.0608(4) -0.0947(13) 0.4327(16) 0.089(5) Uani 1 1 d . . .
H38A H -0.0698 -0.1508 0.3750 0.133 Uiso 1 1 calc R . .
H38B H -0.0596 0.0005 0.4116 0.133 Uiso 1 1 calc R . .
H38C H -0.0812 -0.1046 0.4885 0.133 Uiso 1 1 calc R . .
C39 C 0.0166(3) -0.2458(8) 0.3150(8) 0.040(2) Uani 1 1 d . . .
H39A H 0.0032 -0.3260 0.3469 0.048 Uiso 1 1 calc R . .
H39B H 0.0471 -0.2664 0.3059 0.048 Uiso 1 1 calc R . .
C40 C -0.0030(4) -0.2245(11) 0.2116(10) 0.061(3) Uani 1 1 d . . .
H40A H 0.0067 -0.1378 0.1835 0.092 Uiso 1 1 calc R . .
H40B H -0.0340 -0.2235 0.2179 0.092 Uiso 1 1 calc R . .
H40C H 0.0055 -0.2984 0.1661 0.092 Uiso 1 1 calc R . .
C41 C 0.1754(4) 0.3643(10) 0.7153(9) 0.050(2) Uani 1 1 d . . .
H41 H 0.2007 0.3644 0.6694 0.060 Uiso 1 1 calc R . .
Cl1 Cl 0.16823(13) 0.5309(3) 0.7647(4) 0.0913(13) Uani 1 1 d . . .
Cl2 Cl 0.13027(11) 0.3113(5) 0.6440(3) 0.0876(11) Uani 1 1 d . . .
Cl3 Cl 0.18394(8) 0.2440(3) 0.8147(2) 0.0517(6) Uani 1 1 d . . .
Fe1 Fe 0.29093(4) -0.12824(12) 0.58815(14) 0.0367(3) Uani 1 1 d . . .
N1 N 0.1784(2) 0.2425(6) 0.3933(5) 0.0264(14) Uani 1 1 d . . .
H1A H 0.1689 0.1589 0.3970 0.032 Uiso 1 1 calc R . .
N2 N 0.16108(18) 0.3301(6) 0.3198(5) 0.0235(12) Uani 1 1 d . . .
N3 N 0.0677(2) 0.7811(6) 0.6206(6) 0.0307(15) Uani 1 1 d . . .
N4 N 0.0125(3) -0.1279(7) 0.3863(6) 0.0436(19) Uani 1 1 d . . .
O1 O 0.04135(16) 0.3406(5) 0.4718(5) 0.0285(11) Uani 1 1 d . . .
O3 O 0.18379(18) -0.0066(6) 0.4656(6) 0.0403(14) Uani 1 1 d . . .
O4 O 0.21457(18) 0.2907(6) 0.1984(5) 0.0365(14) Uani 1 1 d . . .
N5 N 0.2239(2) 0.1749(7) 0.5256(5) 0.0274(14) Uani 1 1 d . . .
H5A H 0.2435 0.1965 0.5702 0.033 Uiso 1 1 calc R . .
S1 S 0.23049(6) 0.43893(19) 0.47048(18) 0.0330(4) Uani 1 1 d . . .

loop_
_atom_site_aniso_label
_atom_site_aniso_U_11
_atom_site_aniso_U_22
_atom_site_aniso_U_33
_atom_site_aniso_U_23
_atom_site_aniso_U_13
_atom_site_aniso_U_12
C1 0.060(7) 0.131(13) 0.046(7) -0.001(8) 0.015(6) -0.027(8)
C2 0.103(11) 0.108(12) 0.112(14) -0.077(12) 0.061(11) -0.057(10)
C3 0.077(8) 0.042(6) 0.164(19) -0.014(9) 0.045(11) 0.011(6)
C4 0.046(5) 0.055(6) 0.089(10) -0.001(7) 0.008(6) 0.009(5)
C5 0.045(5) 0.050(6) 0.075(8) -0.009(6) 0.013(6) -0.002(5)
C6 0.045(4) 0.022(3) 0.050(5) 0.004(4) -0.002(5) -0.010(3)
C7 0.049(5) 0.034(4) 0.070(8) 0.006(5) 0.006(5) -0.006(4)
C8 0.049(5) 0.052(5) 0.040(5) 0.004(5) 0.003(5) 0.009(4)
C9 0.045(5) 0.043(5) 0.031(5) -0.005(4) 0.006(4) 0.011(4)
C10 0.040(4) 0.023(3) 0.038(5) 0.007(4) 0.005(4) -0.003(3)
C11 0.031(4) 0.034(4) 0.035(5) 0.000(4) 0.004(4) 0.001(3)
C12 0.026(3) 0.033(4) 0.027(4) -0.001(4) 0.005(3) 0.005(3)
C13 0.032(4) 0.021(3) 0.028(4) -0.005(3) 0.005(3) -0.002(3)
C14 0.025(4) 0.019(3) 0.034(4) 0.005(3) 0.008(3) 0.000(3)
C15 0.030(4) 0.029(4) 0.032(4) 0.004(4) 0.005(3) 0.004(3)
C16 0.045(4) 0.034(4) 0.023(4) 0.004(3) 0.002(4) -0.007(4)
C17 0.030(4) 0.035(4) 0.032(4) 0.000(4) -0.007(3) -0.002(3)
C18 0.024(3) 0.033(4) 0.027(4) -0.001(3) 0.000(3) -0.005(3)
C19 0.029(3) 0.020(3) 0.026(4) 0.005(3) 0.002(3) -0.004(3)
C20 0.019(3) 0.032(4) 0.025(4) -0.007(3) -0.004(3) 0.002(3)
C21 0.021(3) 0.022(3) 0.019(3) -0.001(3) 0.001(3) 0.002(3)
C22 0.024(3) 0.023(3) 0.019(3) 0.000(3) -0.002(3) -0.003(3)
C23 0.023(3) 0.027(3) 0.020(3) 0.000(3) 0.000(3) -0.002(3)
C24 0.028(3) 0.025(3) 0.020(3) 0.001(3) -0.007(3) 0.004(3)
C25 0.027(3) 0.019(3) 0.026(4) -0.002(3) 0.005(3) -0.004(3)
C26 0.024(3) 0.026(3) 0.025(4) 0.002(3) 0.005(3) -0.002(3)
C27 0.045(4) 0.024(4) 0.043(5) -0.008(4) 0.005(4) -0.007(3)
C28 0.048(5) 0.068(7) 0.054(7) -0.012(6) -0.010(5) -0.018(5)
C29 0.039(4) 0.032(4) 0.027(4) -0.005(4) 0.009(4) 0.004(3)
C30 0.047(5) 0.040(4) 0.031(5) -0.004(4) 0.003(4) 0.003(4)
C31 0.034(4) 0.022(3) 0.022(4) -0.004(3) -0.003(3) -0.005(3)
C32 0.030(4) 0.024(3) 0.023(4) 0.001(3) -0.002(3) -0.001(3)
C33 0.042(4) 0.030(4) 0.036(5) -0.009(4) 0.010(4) -0.010(4)
C34 0.052(5) 0.033(4) 0.040(5) -0.011(4) 0.013(4) -0.010(4)
C35 0.046(4) 0.031(4) 0.023(4) -0.006(3) -0.001(4) -0.013(4)
C36 0.042(4) 0.033(4) 0.018(4) -0.005(3) 0.000(3) -0.010(3)
C37 0.075(7) 0.042(5) 0.061(7) 0.013(6) 0.000(7) -0.009(5)
C38 0.088(9) 0.051(7) 0.127(15) 0.007(9) -0.011(10) 0.006(7)
C39 0.052(5) 0.024(4) 0.043(5) -0.003(4) -0.008(5) -0.012(4)
C40 0.078(7) 0.045(5) 0.060(7) -0.018(6) -0.030(7) 0.018(5)
C41 0.056(6) 0.050(5) 0.045(6) -0.002(5) 0.015(5) 0.006(5)
Cl1 0.110(3) 0.0443(13) 0.120(3) -0.0002(17) 0.071(3) 0.0019(16)
Cl2 0.0618(17) 0.147(3) 0.0538(18) 0.009(2) -0.0176(15) 0.016(2)
Cl3 0.0574(13) 0.0541(13) 0.0436(13) -0.0024(12) -0.0109(12) 0.0031(11)
Fe1 0.0369(6) 0.0268(6) 0.0463(8) -0.0063(7) -0.0057(7) 0.0040(5)
N1 0.032(3) 0.018(3) 0.029(3) 0.004(3) -0.002(3) -0.001(2)
N2 0.021(3) 0.028(3) 0.022(3) -0.001(3) 0.000(3) 0.002(2)
N3 0.033(3) 0.028(3) 0.032(4) -0.012(3) 0.010(3) -0.008(3)
N4 0.064(5) 0.031(4) 0.035(4) -0.006(3) 0.010(4) -0.018(3)
O1 0.030(2) 0.023(2) 0.032(3) -0.007(2) 0.008(3) -0.008(2)
O3 0.043(3) 0.028(3) 0.051(4) 0.004(3) -0.010(3) -0.005(2)
O4 0.032(3) 0.039(3) 0.039(3) 0.006(3) 0.013(3) 0.013(2)
N5 0.027(3) 0.028(3) 0.027(4) 0.004(3) -0.005(3) 0.000(3)
S1 0.0318(9) 0.0279(8) 0.0393(11) -0.0009(9) -0.0038(9) -0.0010(7)

loop_
_atom_type_symbol
_atom_type_description
_atom_type_scat_dispersion_real
_atom_type_scat_dispersion_imag
_atom_type_scat_source
C C 0.0181 0.0091 'International Tables Vol C Tables 4.2.6.8 and 6.1.1.4'
H H 0.0000 0.0000 'International Tables Vol C Tables 4.2.6.8 and 6.1.1.4'
N N 0.0311 0.0180 'International Tables Vol C Tables 4.2.6.8 and 6.1.1.4'
O O 0.0492 0.0322 'International Tables Vol C Tables 4.2.6.8 and 6.1.1.4'
Fe Fe -1.1336 3.1974 'International Tables Vol C Tables 4.2.6.8 and 6.1.1.4'
Cl Cl 0.3639 0.7018 'International Tables Vol C Tables 4.2.6.8 and 6.1.1.4'
S S 0.3331 0.5567 'International Tables Vol C Tables 4.2.6.8 and 6.1.1.4'

loop_
_geom_angle_atom_site_label_1
_geom_angle_atom_site_label_2
_geom_angle_atom_site_label_3
_geom_angle
_geom_angle_site_symmetry_1
_geom_angle_site_symmetry_3
_geom_angle_publ_flag
C2 C1 H1 125.8 . . ?
C2 C1 Fe1 69.3(9) . . ?
C5 C1 H1 125.8 . . ?
C5 C1 C2 108.3(14) . . ?
C5 C1 Fe1 70.1(7) . . ?
Fe1 C1 H1 125.8 . . ?
C1 C2 H2 126.9 . . ?
C1 C2 C3 106.2(11) . . ?
C1 C2 Fe1 70.4(8) . . ?
C3 C2 H2 126.9 . . ?
C3 C2 Fe1 69.3(8) . . ?
Fe1 C2 H2 126.9 . . ?
C2 C3 H3 127.0 . . ?
C2 C3 Fe1 69.7(8) . . ?
C4 C3 C2 105.9(14) . . ?
C4 C3 H3 127.0 . . ?
C4 C3 Fe1 70.0(7) . . ?
Fe1 C3 H3 127.0 . . ?
C3 C4 H4 123.2 . . ?
C3 C4 C5 113.6(15) . . ?
C3 C4 Fe1 71.9(8) . . ?
C5 C4 H4 123.2 . . ?
C5 C4 Fe1 71.9(6) . . ?
Fe1 C4 H4 123.2 . . ?
C1 C5 H5 127.0 . . ?
C1 C5 Fe1 70.7(7) . . ?
C4 C5 C1 105.9(12) . . ?
C4 C5 H5 127.0 . . ?
C4 C5 Fe1 69.0(7) . . ?
Fe1 C5 H5 127.0 . . ?
C7 C6 H6 126.6 . . ?
C7 C6 C10 106.9(8) . . ?
C7 C6 Fe1 69.2(5) . . ?
C10 C6 H6 126.6 . . ?
C10 C6 Fe1 67.9(4) . . ?
Fe1 C6 H6 126.6 . . ?
C6 C7 H7 126.0 . . ?
C6 C7 C8 107.9(8) . . ?
C6 C7 Fe1 69.0(5) . . ?
C8 C7 H7 126.0 . . ?
C8 C7 Fe1 67.5(6) . . ?
Fe1 C7 H7 126.0 . . ?
C7 C8 H8 125.5 . . ?
C7 C8 Fe1 70.3(6) . . ?
C9 C8 C7 109.0(9) . . ?
C9 C8 H8 125.5 . . ?
C9 C8 Fe1 69.1(6) . . ?
Fe1 C8 H8 125.5 . . ?
C8 C9 H9 125.6 . . ?
C8 C9 C10 108.7(8) . . ?
C8 C9 Fe1 69.5(6) . . ?
C10 C9 H9 125.6 . . ?
C10 C9 Fe1 69.5(5) . . ?
Fe1 C9 H9 125.6 . . ?
C6 C10 Fe1 69.4(5) . . ?
C9 C10 C6 107.5(8) . . ?
C9 C10 C11 130.9(7) . . ?
C9 C10 Fe1 68.1(5) . . ?
C11 C10 C6 121.5(8) . . ?
C11 C10 Fe1 124.0(6) . . ?
O3 C11 C10 121.4(8) . . ?
O3 C11 N5 122.1(8) . . ?
N5 C11 C10 116.4(7) . . ?
N1 C12 N5 112.5(7) . . ?
N1 C12 S1 126.7(6) . . ?
N5 C12 S1 120.8(6) . . ?
N2 C13 C14 106.2(6) . . ?
O4 C13 C14 127.5(8) . . ?
O4 C13 N2 126.3(8) . . ?
C15 C14 C13 129.4(8) . . ?
C15 C14 C19 122.4(8) . . ?
C19 C14 C13 108.0(7) . . ?
C14 C15 H15 121.1 . . ?
C14 C15 C16 117.7(8) . . ?
C16 C15 H15 121.1 . . ?
C15 C16 H16 119.8 . . ?
C15 C16 C17 120.4(8) . . ?
C17 C16 H16 119.8 . . ?
C16 C17 H17 119.3 . . ?
C18 C17 C16 121.4(8) . . ?
C18 C17 H17 119.3 . . ?
C17 C18 H18 121.2 . . ?
C19 C18 C17 117.5(8) . . ?
C19 C18 H18 121.2 . . ?
C14 C19 C20 112.3(7) . . ?
C18 C19 C14 120.3(8) . . ?
C18 C19 C20 127.4(7) . . ?
C19 C20 N2 97.9(6) . . ?
C21 C20 C19 114.0(6) . . ?
C21 C20 C32 111.5(6) . . ?
C21 C20 N2 112.2(6) . . ?
C32 C20 C19 110.1(6) . . ?
C32 C20 N2 110.3(6) . . ?
C22 C21 C20 121.7(6) . . ?
C22 C21 C26 115.4(7) . . ?
C26 C21 C20 122.7(7) . . ?
C21 C22 O1 122.3(6) . . ?
C23 C22 C21 123.2(6) . . ?
C23 C22 O1 114.4(6) . . ?
C22 C23 H23 119.4 . . ?
C22 C23 C24 121.2(7) . . ?
C24 C23 H23 119.4 . . ?
C23 C24 C25 116.6(7) . . ?
N3 C24 C23 121.0(7) . . ?
N3 C24 C25 122.4(6) . . ?
C24 C25 H25 119.5 . . ?
C26 C25 C24 121.1(6) . . ?
C26 C25 H25 119.5 . . ?
C21 C26 H26 118.8 . . ?
C25 C26 C21 122.4(7) . . ?
C25 C26 H26 118.8 . . ?
H27A C27 H27B 107.9 . . ?
C28 C27 H27A 109.2 . . ?
C28 C27 H27B 109.2 . . ?
N3 C27 H27A 109.2 . . ?
N3 C27 H27B 109.2 . . ?
N3 C27 C28 111.9(8) . . ?
C27 C28 H28A 109.5 . . ?
C27 C28 H28B 109.5 . . ?
C27 C28 H28C 109.5 . . ?
H28A C28 H28B 109.5 . . ?
H28A C28 H28C 109.5 . . ?
H28B C28 H28C 109.5 . . ?
H29A C29 H29B 107.5 . . ?
C30 C29 H29A 108.5 . . ?
C30 C29 H29B 108.5 . . ?
N3 C29 H29A 108.5 . . ?
N3 C29 H29B 108.5 . . ?
N3 C29 C30 115.1(7) . . ?
C29 C30 H30A 109.5 . . ?
C29 C30 H30B 109.5 . . ?
C29 C30 H30C 109.5 . . ?
H30A C30 H30B 109.5 . . ?
H30A C30 H30C 109.5 . . ?
H30B C30 H30C 109.5 . . ?
C32 C31 C36 122.3(7) . . ?
O1 C31 C32 123.2(6) . . ?
O1 C31 C36 114.5(7) . . ?
C31 C32 C20 121.3(7) . . ?
C31 C32 C33 115.6(7) . . ?
C33 C32 C20 123.1(7) . . ?
C32 C33 H33 118.3 . . ?
C34 C33 C32 123.4(8) . . ?
C34 C33 H33 118.3 . . ?
C33 C34 H34 119.5 . . ?
C33 C34 C35 120.9(8) . . ?
C35 C34 H34 119.5 . . ?
C36 C35 C34 116.9(7) . . ?
N4 C35 C34 120.8(8) . . ?
N4 C35 C36 122.2(8) . . ?
C31 C36 H36 119.6 . . ?
C35 C36 C31 120.9(8) . . ?
C35 C36 H36 119.6 . . ?
C38 C37 H37 124.0 . . ?
N4 C37 H37 124.0 . . ?
N4 C37 C38 112.0(12) . . ?
C37 C38 H38A 109.5 . . ?
C37 C38 H38B 109.5 . . ?
C37 C38 H38C 109.5 . . ?
H38A C38 H38B 109.5 . . ?
H38A C38 H38C 109.5 . . ?
H38B C38 H38C 109.5 . . ?
H39A C39 H39B 107.5 . . ?
C40 C39 H39A 108.6 . . ?
C40 C39 H39B 108.6 . . ?
N4 C39 H39A 108.6 . . ?
N4 C39 H39B 108.6 . . ?
N4 C39 C40 114.8(8) . . ?
C39 C40 H40A 109.5 . . ?
C39 C40 H40B 109.5 . . ?
C39 C40 H40C 109.5 . . ?
H40A C40 H40B 109.5 . . ?
H40A C40 H40C 109.5 . . ?
H40B C40 H40C 109.5 . . ?
Cl1 C41 H41 108.7 . . ?
Cl1 C41 Cl2 111.2(6) . . ?
Cl1 C41 Cl3 111.4(6) . . ?
Cl2 C41 H41 108.7 . . ?
Cl2 C41 Cl3 108.1(6) . . ?
Cl3 C41 H41 108.7 . . ?
C2 Fe1 C1 40.2(7) . . ?
C2 Fe1 C5 67.1(5) . . ?
C3 Fe1 C1 67.4(7) . . ?
C3 Fe1 C2 41.0(8) . . ?
C3 Fe1 C5 66.6(5) . . ?
C4 Fe1 C1 65.0(6) . . ?
C4 Fe1 C2 65.6(6) . . ?
C4 Fe1 C3 38.1(5) . . ?
C4 Fe1 C5 39.1(5) . . ?
C4 Fe1 C6 167.0(4) . . ?
C4 Fe1 C7 133.1(5) . . ?
C5 Fe1 C1 39.2(5) . . ?
C6 Fe1 C1 113.2(5) . . ?
C6 Fe1 C2 104.3(5) . . ?
C6 Fe1 C3 128.9(5) . . ?
C6 Fe1 C5 146.6(5) . . ?
C6 Fe1 C7 41.8(4) . . ?
C7 Fe1 C1 146.9(5) . . ?
C7 Fe1 C2 114.5(6) . . ?
C7 Fe1 C3 108.8(5) . . ?
C7 Fe1 C5 171.6(5) . . ?
C8 Fe1 C1 169.7(6) . . ?
C8 Fe1 C2 149.4(7) . . ?
C8 Fe1 C3 117.8(7) . . ?
C8 Fe1 C4 112.9(5) . . ?
C8 Fe1 C5 132.6(5) . . ?
C8 Fe1 C6 71.2(4) . . ?
C8 Fe1 C7 42.2(4) . . ?
C8 Fe1 C10 70.9(4) . . ?
C9 Fe1 C1 129.8(6) . . ?
C9 Fe1 C2 167.7(8) . . ?
C9 Fe1 C3 149.9(7) . . ?
C9 Fe1 C4 119.9(5) . . ?
C9 Fe1 C5 109.5(4) . . ?
C9 Fe1 C6 71.7(4) . . ?
C9 Fe1 C7 70.7(4) . . ?
C9 Fe1 C8 41.4(4) . . ?
C9 Fe1 C10 42.4(4) . . ?
C10 Fe1 C1 105.7(5) . . ?
C10 Fe1 C2 127.1(7) . . ?
C10 Fe1 C3 167.5(7) . . ?
C10 Fe1 C4 149.8(4) . . ?
C10 Fe1 C5 115.2(4) . . ?
C10 Fe1 C6 42.8(3) . . ?
C10 Fe1 C7 70.9(4) . . ?
C12 N1 H1A 118.8 . . ?
C12 N1 N2 122.3(6) . . ?
N2 N1 H1A 118.8 . . ?
C13 N2 C20 114.6(6) . . ?
C13 N2 N1 119.1(6) . . ?
N1 N2 C20 118.6(6) . . ?
C24 N3 C27 122.2(7) . . ?
C24 N3 C29 120.6(6) . . ?
C29 N3 C27 116.7(7) . . ?
C35 N4 C37 121.5(8) . . ?
C35 N4 C39 120.9(8) . . ?
C37 N4 C39 117.4(7) . . ?
C31 O1 C22 118.5(6) . . ?
C11 N5 C12 128.5(7) . . ?
C11 N5 H5A 115.8 . . ?
C12 N5 H5A 115.8 . . ?

loop_
_geom_bond_atom_site_label_1
_geom_bond_atom_site_label_2
_geom_bond_distance
_geom_bond_site_symmetry_2
_geom_bond_publ_flag
C1 H1 0.9800 . ?
C1 C2 1.42(2) . ?
C1 C5 1.387(17) . ?
C1 Fe1 2.069(13) . ?
C2 H2 0.9800 . ?
C2 C3 1.44(3) . ?
C2 Fe1 2.054(14) . ?
C3 H3 0.9800 . ?
C3 C4 1.328(17) . ?
C3 Fe1 2.048(12) . ?
C4 H4 0.9800 . ?
C4 C5 1.368(17) . ?
C4 Fe1 2.024(11) . ?
C5 H5 0.9800 . ?
C5 Fe1 2.060(11) . ?
C6 H6 0.9800 . ?
C6 C7 1.443(15) . ?
C6 C10 1.468(10) . ?
C6 Fe1 2.024(8) . ?
C7 H7 0.9800 . ?
C7 C8 1.446(14) . ?
C7 Fe1 2.026(10) . ?
C8 H8 0.9800 . ?
C8 C9 1.403(13) . ?
C8 Fe1 1.988(11) . ?
C9 H9 0.9800 . ?
C9 C10 1.443(13) . ?
C9 Fe1 1.984(8) . ?
C10 C11 1.459(12) . ?
C10 Fe1 2.003(8) . ?
C11 O3 1.220(11) . ?
C11 N5 1.385(10) . ?
C12 N1 1.356(10) . ?
C12 N5 1.413(10) . ?
C12 S1 1.638(8) . ?
C13 C14 1.488(11) . ?
C13 N2 1.354(10) . ?
C13 O4 1.230(9) . ?
C14 C15 1.371(12) . ?
C14 C19 1.386(11) . ?
C15 H15 0.9300 . ?
C15 C16 1.379(12) . ?
C16 H16 0.9300 . ?
C16 C17 1.399(12) . ?
C17 H17 0.9300 . ?
C17 C18 1.386(12) . ?
C18 H18 0.9300 . ?
C18 C19 1.384(11) . ?
C19 C20 1.521(11) . ?
C20 C21 1.497(10) . ?
C20 C32 1.503(10) . ?
C20 N2 1.525(8) . ?
C21 C22 1.386(10) . ?
C21 C26 1.401(10) . ?
C22 C23 1.382(10) . ?
C22 O1 1.387(8) . ?
C23 H23 0.9300 . ?
C23 C24 1.392(10) . ?
C24 C25 1.409(10) . ?
C24 N3 1.376(10) . ?
C25 H25 0.9300 . ?
C25 C26 1.383(11) . ?
C26 H26 0.9300 . ?
C27 H27A 0.9700 . ?
C27 H27B 0.9700 . ?
C27 C28 1.522(14) . ?
C27 N3 1.457(10) . ?
C28 H28A 0.9600 . ?
C28 H28B 0.9600 . ?
C28 H28C 0.9600 . ?
C29 H29A 0.9700 . ?
C29 H29B 0.9700 . ?
C29 C30 1.535(12) . ?
C29 N3 1.443(10) . ?
C30 H30A 0.9600 . ?
C30 H30B 0.9600 . ?
C30 H30C 0.9600 . ?
C31 C32 1.380(11) . ?
C31 C36 1.401(10) . ?
C31 O1 1.378(9) . ?
C32 C33 1.396(11) . ?
C33 H33 0.9300 . ?
C33 C34 1.357(12) . ?
C34 H34 0.9300 . ?
C34 C35 1.405(12) . ?
C35 C36 1.387(11) . ?
C35 N4 1.362(10) . ?
C36 H36 0.9300 . ?
C37 H37 0.9300 . ?
C37 C38 1.426(17) . ?
C37 N4 1.425(14) . ?
C38 H38A 0.9600 . ?
C38 H38B 0.9600 . ?
C38 H38C 0.9600 . ?
C39 H39A 0.9700 . ?
C39 H39B 0.9700 . ?
C39 C40 1.476(14) . ?
C39 N4 1.468(11) . ?
C40 H40A 0.9600 . ?
C40 H40B 0.9600 . ?
C40 H40C 0.9600 . ?
C41 H41 0.9800 . ?
C41 Cl1 1.744(10) . ?
C41 Cl2 1.746(12) . ?
C41 Cl3 1.748(11) . ?
N1 H1A 0.8600 . ?
N1 N2 1.377(9) . ?
N5 H5A 0.8600 . ?

loop_
_geom_torsion_atom_site_label_1
_geom_torsion_atom_site_label_2
_geom_torsion_atom_site_label_3
_geom_torsion_atom_site_label_4
_geom_torsion
_geom_torsion_site_symmetry_1
_geom_torsion_site_symmetry_2
_geom_torsion_site_symmetry_3
_geom_torsion_site_symmetry_4
_geom_torsion_publ_flag
C1 C2 C3 C4 0.1(16) . . . . ?
C1 C2 C3 Fe1 61.1(9) . . . . ?
C1 C2 Fe1 C3 -116.8(11) . . . . ?
C1 C2 Fe1 C4 -79.5(8) . . . . ?
C1 C2 Fe1 C5 -36.6(8) . . . . ?
C1 C2 Fe1 C6 109.2(8) . . . . ?
C1 C2 Fe1 C7 152.3(8) . . . . ?
C1 C2 Fe1 C8 -173.6(9) . . . . ?
C1 C2 Fe1 C9 40(3) . . . . ?
C1 C2 Fe1 C10 68.4(9) . . . . ?
C1 C5 Fe1 C2 37.5(10) . . . . ?
C1 C5 Fe1 C3 82.3(10) . . . . ?
C1 C5 Fe1 C4 116.5(12) . . . . ?
C1 C5 Fe1 C6 -43.7(12) . . . . ?
C1 C5 Fe1 C7 141(3) . . . . ?
C1 C5 Fe1 C8 -170.6(9) . . . . ?
C1 C5 Fe1 C9 -129.8(9) . . . . ?
C1 C5 Fe1 C10 -84.1(9) . . . . ?
C2 C1 C5 C4 1.4(14) . . . . ?
C2 C1 C5 Fe1 -59.0(9) . . . . ?
C2 C1 Fe1 C3 39.4(9) . . . . ?
C2 C1 Fe1 C4 81.1(10) . . . . ?
C2 C1 Fe1 C5 119.6(13) . . . . ?
C2 C1 Fe1 C6 -84.8(10) . . . . ?
C2 C1 Fe1 C7 -50.6(14) . . . . ?
C2 C1 Fe1 C8 161(3) . . . . ?
C2 C1 Fe1 C9 -169.8(9) . . . . ?
C2 C1 Fe1 C10 -129.6(9) . . . . ?
C2 C3 C4 C5 0.8(17) . . . . ?
C2 C3 C4 Fe1 60.8(10) . . . . ?
C2 C3 Fe1 C1 -38.7(9) . . . . ?
C2 C3 Fe1 C4 -116.5(15) . . . . ?
C2 C3 Fe1 C5 -81.4(10) . . . . ?
C2 C3 Fe1 C6 63.6(12) . . . . ?
C2 C3 Fe1 C7 106.1(10) . . . . ?
C2 C3 Fe1 C8 151.2(9) . . . . ?
C2 C3 Fe1 C9 -170.2(9) . . . . ?
C2 C3 Fe1 C10 20(3) . . . . ?
C3 C2 Fe1 C1 116.8(11) . . . . ?
C3 C2 Fe1 C4 37.3(8) . . . . ?
C3 C2 Fe1 C5 80.2(8) . . . . ?
C3 C2 Fe1 C6 -134.0(8) . . . . ?
C3 C2 Fe1 C7 -90.8(9) . . . . ?
C3 C2 Fe1 C8 -56.8(13) . . . . ?
C3 C2 Fe1 C9 156(2) . . . . ?
C3 C2 Fe1 C10 -174.8(7) . . . . ?
C3 C4 C5 C1 -1.4(16) . . . . ?
C3 C4 C5 Fe1 60.1(11) . . . . ?
C3 C4 Fe1 C1 -84.7(13) . . . . ?
C3 C4 Fe1 C2 -40.2(12) . . . . ?
C3 C4 Fe1 C5 -123.3(15) . . . . ?
C3 C4 Fe1 C6 1(3) . . . . ?
C3 C4 Fe1 C7 61.3(14) . . . . ?
C3 C4 Fe1 C8 106.4(12) . . . . ?
C3 C4 Fe1 C9 152.2(11) . . . . ?
C3 C4 Fe1 C10 -162.6(12) . . . . ?
C4 C3 Fe1 C1 77.8(11) . . . . ?
C4 C3 Fe1 C2 116.5(15) . . . . ?
C4 C3 Fe1 C5 35.1(10) . . . . ?
C4 C3 Fe1 C6 -179.8(9) . . . . ?
C4 C3 Fe1 C7 -137.4(10) . . . . ?
C4 C3 Fe1 C8 -92.3(11) . . . . ?
C4 C3 Fe1 C9 -53.7(16) . . . . ?
C4 C3 Fe1 C10 136.0(19) . . . . ?
C4 C5 Fe1 C1 -116.5(12) . . . . ?
C4 C5 Fe1 C2 -78.9(10) . . . . ?
C4 C5 Fe1 C3 -34.1(10) . . . . ?
C4 C5 Fe1 C6 -160.1(8) . . . . ?
C4 C5 Fe1 C7 24(3) . . . . ?
C4 C5 Fe1 C8 72.9(9) . . . . ?
C4 C5 Fe1 C9 113.8(8) . . . . ?
C4 C5 Fe1 C10 159.4(8) . . . . ?
C5 C1 C2 C3 -0.9(15) . . . . ?
C5 C1 C2 Fe1 59.4(9) . . . . ?
C5 C1 Fe1 C2 -119.6(13) . . . . ?
C5 C1 Fe1 C3 -80.3(9) . . . . ?
C5 C1 Fe1 C4 -38.6(7) . . . . ?
C5 C1 Fe1 C6 155.6(7) . . . . ?
C5 C1 Fe1 C7 -170.2(7) . . . . ?
C5 C1 Fe1 C8 42(3) . . . . ?
C5 C1 Fe1 C9 70.6(9) . . . . ?
C5 C1 Fe1 C10 110.8(8) . . . . ?
C5 C4 Fe1 C1 38.7(9) . . . . ?
C5 C4 Fe1 C2 83.2(11) . . . . ?
C5 C4 Fe1 C3 123.3(15) . . . . ?
C5 C4 Fe1 C6 124(2) . . . . ?
C5 C4 Fe1 C7 -175.3(7) . . . . ?
C5 C4 Fe1 C8 -130.3(8) . . . . ?
C5 C4 Fe1 C9 -84.4(9) . . . . ?
C5 C4 Fe1 C10 -39.2(15) . . . . ?
C6 C7 C8 C9 1.2(12) . . . . ?
C6 C7 C8 Fe1 -57.2(7) . . . . ?
C6 C7 Fe1 C1 -50.8(11) . . . . ?
C6 C7 Fe1 C2 -84.1(9) . . . . ?
C6 C7 Fe1 C3 -128.0(8) . . . . ?
C6 C7 Fe1 C4 -162.8(7) . . . . ?
C6 C7 Fe1 C5 177(3) . . . . ?
C6 C7 Fe1 C8 121.0(8) . . . . ?
C6 C7 Fe1 C9 83.9(6) . . . . ?
C6 C7 Fe1 C10 38.8(5) . . . . ?
C6 C10 C11 O3 15.6(13) . . . . ?
C6 C10 C11 N5 -161.2(8) . . . . ?
C6 C10 Fe1 C1 107.5(7) . . . . ?
C6 C10 Fe1 C2 68.9(9) . . . . ?
C6 C10 Fe1 C3 53(2) . . . . ?
C6 C10 Fe1 C4 174.5(11) . . . . ?
C6 C10 Fe1 C5 148.3(6) . . . . ?
C6 C10 Fe1 C7 -37.9(6) . . . . ?
C6 C10 Fe1 C8 -82.7(6) . . . . ?
C6 C10 Fe1 C9 -119.8(8) . . . . ?
C7 C6 C10 C9 0.9(10) . . . . ?
C7 C6 C10 C11 176.5(8) . . . . ?
C7 C6 C10 Fe1 58.4(6) . . . . ?
C7 C6 Fe1 C1 152.5(7) . . . . ?
C7 C6 Fe1 C2 110.9(9) . . . . ?
C7 C6 Fe1 C3 73.6(10) . . . . ?
C7 C6 Fe1 C4 73(3) . . . . ?
C7 C6 Fe1 C5 -179.1(8) . . . . ?
C7 C6 Fe1 C8 -37.5(6) . . . . ?
C7 C6 Fe1 C9 -81.2(6) . . . . ?
C7 C6 Fe1 C10 -119.3(8) . . . . ?
C7 C8 C9 C10 -0.6(11) . . . . ?
C7 C8 C9 Fe1 -59.2(7) . . . . ?
C7 C8 Fe1 C1 154(3) . . . . ?
C7 C8 Fe1 C2 -49.4(13) . . . . ?
C7 C8 Fe1 C3 -87.7(8) . . . . ?
C7 C8 Fe1 C4 -129.7(6) . . . . ?
C7 C8 Fe1 C5 -170.6(6) . . . . ?
C7 C8 Fe1 C6 37.1(5) . . . . ?
C7 C8 Fe1 C9 120.4(9) . . . . ?
C7 C8 Fe1 C10 82.4(6) . . . . ?
C8 C7 Fe1 C1 -171.8(10) . . . . ?
C8 C7 Fe1 C2 154.9(9) . . . . ?
C8 C7 Fe1 C3 111.0(8) . . . . ?
C8 C7 Fe1 C4 76.2(8) . . . . ?
C8 C7 Fe1 C5 56(3) . . . . ?
C8 C7 Fe1 C6 -121.0(8) . . . . ?
C8 C7 Fe1 C9 -37.2(6) . . . . ?
C8 C7 Fe1 C10 -82.2(6) . . . . ?
C8 C9 C10 C6 -0.2(10) . . . . ?
C8 C9 C10 C11 -175.2(9) . . . . ?
C8 C9 C10 Fe1 -58.5(6) . . . . ?
C8 C9 Fe1 C1 -172.5(7) . . . . ?
C8 C9 Fe1 C2 155(2) . . . . ?
C8 C9 Fe1 C3 -56.5(12) . . . . ?
C8 C9 Fe1 C4 -91.5(7) . . . . ?
C8 C9 Fe1 C5 -133.3(7) . . . . ?
C8 C9 Fe1 C6 82.1(6) . . . . ?
C8 C9 Fe1 C7 37.9(6) . . . . ?
C8 C9 Fe1 C10 120.4(8) . . . . ?
C9 C8 Fe1 C1 34(3) . . . . ?
C9 C8 Fe1 C2 -169.8(11) . . . . ?
C9 C8 Fe1 C3 151.8(7) . . . . ?
C9 C8 Fe1 C4 109.8(6) . . . . ?
C9 C8 Fe1 C5 69.0(8) . . . . ?
C9 C8 Fe1 C6 -83.4(6) . . . . ?
C9 C8 Fe1 C7 -120.4(9) . . . . ?
C9 C8 Fe1 C10 -38.0(5) . . . . ?
C9 C10 C11 O3 -170.0(9) . . . . ?
C9 C10 C11 N5 13.2(13) . . . . ?
C9 C10 Fe1 C1 -132.7(6) . . . . ?
C9 C10 Fe1 C2 -171.3(8) . . . . ?
C9 C10 Fe1 C3 173(2) . . . . ?
C9 C10 Fe1 C4 -65.7(12) . . . . ?
C9 C10 Fe1 C5 -91.9(6) . . . . ?
C9 C10 Fe1 C6 119.8(8) . . . . ?
C9 C10 Fe1 C7 81.9(6) . . . . ?
C9 C10 Fe1 C8 37.1(6) . . . . ?
C10 C6 C7 C8 -1.3(11) . . . . ?
C10 C6 C7 Fe1 -57.6(6) . . . . ?
C10 C6 Fe1 C1 -88.2(8) . . . . ?
C10 C6 Fe1 C2 -129.8(9) . . . . ?
C10 C6 Fe1 C3 -167.2(9) . . . . ?
C10 C6 Fe1 C4 -168(2) . . . . ?
C10 C6 Fe1 C5 -59.8(10) . . . . ?
C10 C6 Fe1 C7 119.3(8) . . . . ?
C10 C6 Fe1 C8 81.8(6) . . . . ?
C10 C6 Fe1 C9 38.1(6) . . . . ?
C10 C9 Fe1 C1 67.1(7) . . . . ?
C10 C9 Fe1 C2 35(2) . . . . ?
C10 C9 Fe1 C3 -176.9(9) . . . . ?
C10 C9 Fe1 C4 148.1(6) . . . . ?
C10 C9 Fe1 C5 106.3(6) . . . . ?
C10 C9 Fe1 C6 -38.3(5) . . . . ?
C10 C9 Fe1 C7 -82.6(6) . . . . ?
C10 C9 Fe1 C8 -120.4(8) . . . . ?
C10 C11 N5 C12 179.4(7) . . . . ?
C11 C10 Fe1 C1 -7.3(8) . . . . ?
C11 C10 Fe1 C2 -45.9(10) . . . . ?
C11 C10 Fe1 C3 -62(2) . . . . ?
C11 C10 Fe1 C4 59.7(14) . . . . ?
C11 C10 Fe1 C5 33.5(9) . . . . ?
C11 C10 Fe1 C6 -114.8(10) . . . . ?
C11 C10 Fe1 C7 -152.7(8) . . . . ?
C11 C10 Fe1 C8 162.5(8) . . . . ?
C11 C10 Fe1 C9 125.4(9) . . . . ?
C12 N1 N2 C13 92.8(9) . . . . ?
C12 N1 N2 C20 -119.4(7) . . . . ?
C13 C14 C15 C16 175.3(7) . . . . ?
C13 C14 C19 C18 179.8(7) . . . . ?
C13 C14 C19 C20 -2.0(8) . . . . ?
C14 C13 N2 C20 9.5(8) . . . . ?
C14 C13 N2 N1 158.4(6) . . . . ?
C14 C15 C16 C17 2.8(12) . . . . ?
C14 C19 C20 C21 125.5(7) . . . . ?
C14 C19 C20 C32 -108.4(7) . . . . ?
C14 C19 C20 N2 6.8(8) . . . . ?
C15 C14 C19 C18 -4.7(12) . . . . ?
C15 C14 C19 C20 173.4(7) . . . . ?
C15 C16 C17 C18 -2.9(13) . . . . ?
C16 C17 C18 C19 -0.9(12) . . . . ?
C17 C18 C19 C14 4.6(11) . . . . ?
C17 C18 C19 C20 -173.3(7) . . . . ?
C18 C19 C20 C21 -56.5(10) . . . . ?
C18 C19 C20 C32 69.6(9) . . . . ?
C18 C19 C20 N2 -175.2(7) . . . . ?
C19 C14 C15 C16 0.9(12) . . . . ?
C19 C20 C21 C22 113.5(8) . . . . ?
C19 C20 C21 C26 -62.7(9) . . . . ?
C19 C20 C32 C31 -116.1(8) . . . . ?
C19 C20 C32 C33 60.8(10) . . . . ?
C19 C20 N2 C13 -10.1(8) . . . . ?
C19 C20 N2 N1 -159.2(6) . . . . ?
C20 C21 C22 C23 -178.3(7) . . . . ?
C20 C21 C22 O1 3.7(11) . . . . ?
C20 C21 C26 C25 178.4(7) . . . . ?
C20 C32 C33 C34 -175.2(9) . . . . ?
C21 C20 C32 C31 11.4(10) . . . . ?
C21 C20 C32 C33 -171.6(7) . . . . ?
C21 C20 N2 C13 -130.1(7) . . . . ?
C21 C20 N2 N1 80.8(8) . . . . ?
C21 C22 C23 C24 1.1(12) . . . . ?
C21 C22 O1 C31 6.3(11) . . . . ?
C22 C21 C26 C25 1.9(11) . . . . ?
C22 C23 C24 C25 -0.2(11) . . . . ?
C22 C23 C24 N3 179.2(7) . . . . ?
C23 C22 O1 C31 -171.9(6) . . . . ?
C23 C24 C25 C26 0.3(11) . . . . ?
C23 C24 N3 C27 -178.3(8) . . . . ?
C23 C24 N3 C29 9.9(11) . . . . ?
C24 C25 C26 C21 -1.2(12) . . . . ?
C25 C24 N3 C27 1.1(12) . . . . ?
C25 C24 N3 C29 -170.7(7) . . . . ?
C26 C21 C22 C23 -1.9(11) . . . . ?
C26 C21 C22 O1 -179.9(7) . . . . ?
C28 C27 N3 C24 -90.9(10) . . . . ?
C28 C27 N3 C29 81.2(10) . . . . ?
C30 C29 N3 C24 72.3(10) . . . . ?
C30 C29 N3 C27 -99.9(9) . . . . ?
C31 C32 C33 C34 2.0(14) . . . . ?
C32 C20 C21 C22 -11.9(10) . . . . ?
C32 C20 C21 C26 171.9(7) . . . . ?
C32 C20 N2 C13 104.9(7) . . . . ?
C32 C20 N2 N1 -44.2(9) . . . . ?
C32 C31 C36 C35 0.1(13) . . . . ?
C32 C31 O1 C22 -6.8(11) . . . . ?
C32 C33 C34 C35 -1.9(16) . . . . ?
C33 C34 C35 C36 0.7(14) . . . . ?
C33 C34 C35 N4 -176.3(10) . . . . ?
C34 C35 C36 C31 0.1(13) . . . . ?
C34 C35 N4 C37 171.7(10) . . . . ?
C34 C35 N4 C39 -13.3(14) . . . . ?
C36 C31 C32 C20 176.1(7) . . . . ?
C36 C31 C32 C33 -1.1(12) . . . . ?
C36 C31 O1 C22 174.3(7) . . . . ?
C36 C35 N4 C37 -5.2(15) . . . . ?
C36 C35 N4 C39 169.8(8) . . . . ?
C38 C37 N4 C35 89.2(13) . . . . ?
C38 C37 N4 C39 -85.9(12) . . . . ?
C40 C39 N4 C35 -71.4(12) . . . . ?
C40 C39 N4 C37 103.7(11) . . . . ?
Fe1 C1 C2 C3 -60.3(10) . . . . ?
Fe1 C1 C5 C4 60.3(9) . . . . ?
Fe1 C2 C3 C4 -61.0(10) . . . . ?
Fe1 C3 C4 C5 -60.1(10) . . . . ?
Fe1 C4 C5 C1 -61.5(8) . . . . ?
Fe1 C6 C7 C8 56.3(7) . . . . ?
Fe1 C6 C10 C9 -57.5(6) . . . . ?
Fe1 C6 C10 C11 118.0(8) . . . . ?
Fe1 C7 C8 C9 58.4(7) . . . . ?
Fe1 C8 C9 C10 58.5(6) . . . . ?
Fe1 C9 C10 C6 58.3(6) . . . . ?
Fe1 C9 C10 C11 -116.7(9) . . . . ?
Fe1 C10 C11 O3 100.7(9) . . . . ?
Fe1 C10 C11 N5 -76.1(9) . . . . ?
N1 C12 N5 C11 1.3(11) . . . . ?
N2 C13 C14 C15 -179.5(8) . . . . ?
N2 C13 C14 C19 -4.4(8) . . . . ?
N2 C20 C21 C22 -136.3(7) . . . . ?
N2 C20 C21 C26 47.5(10) . . . . ?
N2 C20 C32 C31 136.9(7) . . . . ?
N2 C20 C32 C33 -46.2(10) . . . . ?
N3 C24 C25 C26 -179.2(7) . . . . ?
N4 C35 C36 C31 177.1(8) . . . . ?
O1 C22 C23 C24 179.2(7) . . . . ?
O1 C31 C32 C20 -2.7(12) . . . . ?
O1 C31 C32 C33 -179.9(8) . . . . ?
O1 C31 C36 C35 179.0(7) . . . . ?
O3 C11 N5 C12 2.6(13) . . . . ?
O4 C13 C14 C15 -1.1(14) . . . . ?
O4 C13 C14 C19 173.9(7) . . . . ?
O4 C13 N2 C20 -168.9(7) . . . . ?
O4 C13 N2 N1 -20.0(11) . . . . ?
N5 C12 N1 N2 -177.6(6) . . . . ?
S1 C12 N1 N2 3.7(11) . . . . ?
S1 C12 N5 C11 -179.9(6) . . . . ?
